data_4023646
loop_
_publ_author_name
'Olga Lifchits'
'Irina Zakharian'

_publ_contact_author_address
;
      Universit\'e de Montr\'eal
      D\'epartement de Chimie
      C.P. 6128, Succ. Centre-ville
      Montr\'eal, Qu\'ebec
      Canada, H3C 3J7
;
_publ_contact_author_email andre.charette@umontreal.ca
_publ_contact_author_fax '+1 514 343 5900'
_publ_contact_author_name 'Dr Andr\'e B. Charette'
_publ_contact_author_phone '+1 514 343 6283'
_publ_section_title
;
 Nucleophilic Addition of Phenol Derivatives to
 Methyl 1-Nitrocyclopropanecarboxylates
;
_journal_name_full 'Journal of Organic Chemistry'
_journal_page_first 6838
_journal_page_last 6840
_journal_paper_doi 10.1021/jo8010705
_journal_volume 73
_journal_year 2008
_chemical_compound_source 'Synthesized by the authors. See text'
_chemical_formula_moiety 'C18 H17 N O5'
_chemical_formula_sum 'C18 H17 N O5'
_chemical_formula_weight 327.33
_chemical_name_systematic
; 
 ? 
;
_space_group_IT_number 14
_symmetry_cell_setting monoclinic
_symmetry_space_group_name_Hall '-P 2ybc'
_symmetry_space_group_name_H-M 'P 1 21/c 1'
_atom_sites_solution_hydrogens geom
_atom_sites_solution_primary direct
_atom_sites_solution_secondary difmap
_audit_creation_method SHELXL-97
_cell_angle_alpha 90
_cell_angle_beta 96.608(6)
_cell_angle_gamma 90
_cell_formula_units_Z 8
_cell_length_a 9.7146(10)
_cell_length_b 11.0069(11)
_cell_length_c 30.585(3)
_cell_measurement_reflns_used 2847
_cell_measurement_temperature 150
_cell_measurement_theta_max 63.82
_cell_measurement_theta_min 4.27
_cell_volume 3248.6(6)
_computing_cell_refinement 'SAINT V7.34A (Bruker AXS, 2006b)'
_computing_data_collection 'APEX2 v2.1-0 (Bruker AXS, 2006a)'
_computing_data_reduction 'SAINT V7.34A (Bruker AXS, 2006b)'
_computing_molecular_graphics 'SHELXTL v6.12 (Bruker AXS, 2001)'
_computing_publication_material 'UdMX (Maris, 2004)'
_computing_structure_refinement 'SHELXL97 (Sheldrick, 2008)'
_computing_structure_solution 'SHELXS97 (Sheldrick, 2008)'
_diffrn_ambient_temperature 150
_diffrn_detector_area_resol_mean 8.3
_diffrn_measured_fraction_theta_full 0.933
_diffrn_measured_fraction_theta_max 0.933
_diffrn_measurement_device_type 'Bruker Microstar'
_diffrn_measurement_method \w
_diffrn_radiation_monochromator 'Helios optics'
_diffrn_radiation_source 'Rotating Anode'
_diffrn_radiation_type CuK\a
_diffrn_radiation_wavelength 1.54178
_diffrn_reflns_av_R_equivalents 0.147
_diffrn_reflns_av_sigmaI/netI 0.0927
_diffrn_reflns_limit_h_max 11
_diffrn_reflns_limit_h_min -10
_diffrn_reflns_limit_k_max 13
_diffrn_reflns_limit_k_min -13
_diffrn_reflns_limit_l_max 36
_diffrn_reflns_limit_l_min -36
_diffrn_reflns_number 52485
_diffrn_reflns_theta_full 67.82
_diffrn_reflns_theta_max 67.82
_diffrn_reflns_theta_min 2.91
_diffrn_standards_decay_% 2.10
_diffrn_standards_interval_time 900
_diffrn_standards_number 266
_exptl_absorpt_coefficient_mu 0.818
_exptl_absorpt_correction_T_max 0.9758
_exptl_absorpt_correction_T_min 0.7766
_exptl_absorpt_correction_type multi-scan
_exptl_absorpt_process_details 'Sadabs (Sheldrick, 1996)'
_exptl_crystal_colour Colorless
_exptl_crystal_density_diffrn 1.339
_exptl_crystal_density_method 'not measured'
_exptl_crystal_description Needle
_exptl_crystal_F_000 1376
_exptl_crystal_size_max 0.22
_exptl_crystal_size_mid 0.05
_exptl_crystal_size_min 0.03
_refine_diff_density_max 0.183
_refine_diff_density_min -0.185
_refine_diff_density_rms 0.041
_refine_ls_extinction_method none
_refine_ls_goodness_of_fit_ref 1.004
_refine_ls_hydrogen_treatment constr
_refine_ls_matrix_type full
_refine_ls_number_parameters 435
_refine_ls_number_reflns 5510
_refine_ls_number_restraints 0
_refine_ls_restrained_S_all 1.004
_refine_ls_R_factor_all 0.1090
_refine_ls_R_factor_gt 0.0438
_refine_ls_shift/su_max 0.000
_refine_ls_shift/su_mean 0.000
_refine_ls_structure_factor_coef Fsqd
_refine_ls_weighting_details 'calc w=1/[\s^2^(Fo^2^)+(0.0106P)^2^] where P=(Fo^2^+2Fc^2^)/3'
_refine_ls_weighting_scheme calc
_refine_ls_wR_factor_gt 0.0647
_refine_ls_wR_factor_ref 0.0725
_reflns_number_gt 2811
_reflns_number_total 5510
_reflns_threshold_expression I>2\s(I)
_cod_data_source_file jo8010705-file004.cif
_cod_data_source_block cha174
_cod_depositor_comments
;
The following automatic conversions were performed:
'_symmetry_cell_setting' value 'Monoclinic' changed to 'monoclinic'
according to '/home/saulius/struct/CIF-dictionaries/cif_core.dic'
dictionary named 'cif_core.dic' version 2.4.1 from
2010-06-29.

'_geom_bond_publ_flag' value 'Y' changed to 'y' according to
'/home/saulius/struct/CIF-dictionaries/cif_core.dic' dictionary named
'cif_core.dic' version 2.4.1 from 2010-06-29 (52
times).

'_geom_angle_publ_flag' value 'Y' changed to 'y' according to
'/home/saulius/struct/CIF-dictionaries/cif_core.dic' dictionary named
'cif_core.dic' version 2.4.1 from 2010-06-29 (72
times).

'_geom_torsion_publ_flag' value 'Y' changed to 'y' according to
'/home/saulius/struct/CIF-dictionaries/cif_core.dic' dictionary named
'cif_core.dic' version 2.4.1 from 2010-06-29 (98 times).

Automatic conversion script
Id: cif_fix_enum 1527 2010-12-29 10:47:43Z saulius 
;
_cod_original_sg_symbol_H-M 'P 21/c'
_cod_database_code 4023646

loop_
_symmetry_equiv_pos_as_xyz
'x, y, z'
'-x, y+1/2, -z+1/2'
'-x, -y, -z'
'x, -y-1/2, z-1/2'

loop_
_atom_site_label
_atom_site_type_symbol
_atom_site_fract_x
_atom_site_fract_y
_atom_site_fract_z
_atom_site_U_iso_or_equiv
_atom_site_adp_type
_atom_site_occupancy
_atom_site_symmetry_multiplicity
_atom_site_calc_flag
_atom_site_refinement_flags
_atom_site_disorder_assembly
_atom_site_disorder_group
O11 O 0.22339(17) 0.36383(14) 0.38745(5) 0.0348(5) Uani 1 1 d . . .
O17 O 0.3108(2) 0.21185(15) 0.30553(6) 0.0481(6) Uani 1 1 d . . .
O18 O 0.0844(2) 0.26124(17) 0.29914(6) 0.0503(5) Uani 1 1 d . . .
C11 C 0.1358(3) 0.27323(19) 0.40350(8) 0.0334(7) Uani 1 1 d . . .
H11 H 0.0393 0.2807 0.3883 0.040 Uiso 1 1 calc R . .
C12 C 0.1944(3) 0.1467(2) 0.39540(8) 0.0356(7) Uani 1 1 d . . .
H12 H 0.2977 0.1506 0.4013 0.043 Uiso 1 1 calc R . .
C13 C 0.1395(3) 0.0668(2) 0.43129(8) 0.0410(7) Uani 1 1 d . . .
H13A H 0.0467 0.0332 0.4211 0.049 Uiso 1 1 calc R . .
H13B H 0.2039 -0.0007 0.4403 0.049 Uiso 1 1 calc R . .
C14 C 0.1329(3) 0.1572(2) 0.46844(8) 0.0372(7) Uani 1 1 d . . .
C15 C 0.1273(3) 0.1356(2) 0.51281(9) 0.0445(8) Uani 1 1 d . . .
H15 H 0.1251 0.0548 0.5237 0.053 Uiso 1 1 calc R . .
C16 C 0.1250(3) 0.2340(3) 0.54104(9) 0.0502(8) Uani 1 1 d . . .
H16 H 0.1207 0.2203 0.5715 0.060 Uiso 1 1 calc R . .
C17 C 0.1290(3) 0.3520(3) 0.52545(8) 0.0438(8) Uani 1 1 d . . .
H17 H 0.1298 0.4184 0.5453 0.053 Uiso 1 1 calc R . .
C18 C 0.1317(3) 0.3736(2) 0.48067(8) 0.0366(7) Uani 1 1 d . . .
H18 H 0.1318 0.4542 0.4696 0.044 Uiso 1 1 calc R . .
C19 C 0.1342(3) 0.2755(2) 0.45287(8) 0.0330(7) Uani 1 1 d . . .
C110 C 0.1656(3) 0.4723(2) 0.37258(8) 0.0342(7) Uani 1 1 d . . .
C111 C 0.0297(3) 0.5074(2) 0.37539(8) 0.0390(7) Uani 1 1 d . . .
H111 H -0.0309 0.4562 0.3893 0.047 Uiso 1 1 calc R . .
C112 C -0.0166(3) 0.6176(2) 0.35777(9) 0.0480(8) Uani 1 1 d . . .
H112 H -0.1104 0.6406 0.3590 0.058 Uiso 1 1 calc R . .
C113 C 0.0702(3) 0.6950(2) 0.33840(9) 0.0534(9) Uani 1 1 d . . .
H113 H 0.0376 0.7714 0.3270 0.064 Uiso 1 1 calc R . .
C114 C 0.2057(3) 0.6594(2) 0.33584(10) 0.0539(9) Uani 1 1 d . . .
H114 H 0.2663 0.7114 0.3223 0.065 Uiso 1 1 calc R . .
C115 C 0.2535(3) 0.5496(2) 0.35272(9) 0.0424(8) Uani 1 1 d . . .
H115 H 0.3468 0.5263 0.3508 0.051 Uiso 1 1 calc R . .
C116 C 0.1564(3) 0.1051(2) 0.34844(8) 0.0384(8) Uani 1 1 d . . .
H116 H 0.0543 0.0899 0.3434 0.046 Uiso 1 1 calc R . .
C117 C 0.1953(4) 0.1981(2) 0.31456(9) 0.0427(8) Uani 1 1 d . . .
C118 C 0.1078(3) 0.3558(3) 0.26713(9) 0.0659(10) Uani 1 1 d . . .
H11A H 0.1841 0.4084 0.2794 0.099 Uiso 1 1 calc R . .
H11B H 0.0234 0.4044 0.2606 0.099 Uiso 1 1 calc R . .
H11C H 0.1316 0.3179 0.2400 0.099 Uiso 1 1 calc R . .
O116 O 0.3128(2) -0.05732(18) 0.36686(8) 0.0674(7) Uani 1 1 d . . .
O117 O 0.2051(2) -0.04993(16) 0.30047(6) 0.0641(7) Uani 1 1 d . . .
N116 N 0.2324(3) -0.0106(2) 0.33804(9) 0.0502(7) Uani 1 1 d . . .
O21 O 0.27078(18) 0.82296(14) 0.08681(5) 0.0384(5) Uani 1 1 d . . .
O27 O 0.2261(2) 0.51573(19) 0.11053(7) 0.0675(7) Uani 1 1 d . . .
O28 O 0.4387(2) 0.57973(16) 0.09923(6) 0.0539(6) Uani 1 1 d . . .
C21 C 0.3643(3) 0.8407(2) 0.12540(8) 0.0353(7) Uani 1 1 d . . .
H21 H 0.4591 0.8121 0.1206 0.042 Uiso 1 1 calc R . .
C22 C 0.3103(3) 0.7686(2) 0.16335(8) 0.0368(7) Uani 1 1 d . . .
H22 H 0.2067 0.7675 0.1585 0.044 Uiso 1 1 calc R . .
C23 C 0.3558(3) 0.8425(2) 0.20490(8) 0.0448(8) Uani 1 1 d . . .
H23A H 0.2860 0.8378 0.2260 0.054 Uiso 1 1 calc R . .
H23B H 0.4461 0.8136 0.2195 0.054 Uiso 1 1 calc R . .
C24 C 0.3673(3) 0.9701(2) 0.18763(8) 0.0364(7) Uani 1 1 d . . .
C25 C 0.3764(3) 1.0792(2) 0.21075(9) 0.0457(8) Uani 1 1 d . . .
H25 H 0.3735 1.0802 0.2417 0.055 Uiso 1 1 calc R . .
C26 C 0.3899(3) 1.1870(2) 0.18768(9) 0.0481(8) Uani 1 1 d . . .
H26 H 0.3979 1.2622 0.2030 0.058 Uiso 1 1 calc R . .
C27 C 0.3917(3) 1.1850(2) 0.14259(9) 0.0464(8) Uani 1 1 d . . .
H27 H 0.3995 1.2591 0.1272 0.056 Uiso 1 1 calc R . .
C28 C 0.3822(3) 1.0766(2) 0.11960(8) 0.0386(7) Uani 1 1 d . . .
H28 H 0.3837 1.0756 0.0886 0.046 Uiso 1 1 calc R . .
C29 C 0.3703(3) 0.9695(2) 0.14262(8) 0.0324(7) Uani 1 1 d . . .
C210 C 0.3187(3) 0.8179(2) 0.04552(8) 0.0343(7) Uani 1 1 d . . .
C211 C 0.4542(3) 0.8445(2) 0.03832(8) 0.0420(7) Uani 1 1 d . . .
H211 H 0.5212 0.8698 0.0616 0.050 Uiso 1 1 calc R . .
C212 C 0.4876(3) 0.8324(2) -0.00464(9) 0.0502(8) Uani 1 1 d . . .
H212 H 0.5798 0.8488 -0.0104 0.060 Uiso 1 1 calc R . .
C213 C 0.3926(3) 0.7977(2) -0.03875(9) 0.0447(8) Uani 1 1 d . . .
H213 H 0.4188 0.7896 -0.0676 0.054 Uiso 1 1 calc R . .
C214 C 0.2566(3) 0.7744(2) -0.03071(8) 0.0403(7) Uani 1 1 d . . .
H214 H 0.1884 0.7523 -0.0541 0.048 Uiso 1 1 calc R . .
C215 C 0.2223(3) 0.7841(2) 0.01189(8) 0.0371(7) Uani 1 1 d . . .
H215 H 0.1303 0.7668 0.0177 0.045 Uiso 1 1 calc R . .
C216 C 0.3623(3) 0.6380(2) 0.16536(8) 0.0417(8) Uani 1 1 d . . .
H216 H 0.4649 0.6383 0.1736 0.050 Uiso 1 1 calc R . .
C217 C 0.3295(3) 0.5701(2) 0.12174(9) 0.0467(8) Uani 1 1 d . . .
C218 C 0.4303(3) 0.5192(3) 0.05680(9) 0.0661(10) Uani 1 1 d . . .
H21A H 0.4005 0.4349 0.0599 0.099 Uiso 1 1 calc R . .
H21B H 0.5216 0.5203 0.0461 0.099 Uiso 1 1 calc R . .
H21C H 0.3632 0.5616 0.0357 0.099 Uiso 1 1 calc R . .
O216 O 0.3636(2) 0.48284(18) 0.21689(7) 0.0695(7) Uani 1 1 d . . .
O217 O 0.1778(2) 0.58805(19) 0.20581(7) 0.0794(8) Uani 1 1 d . . .
N216 N 0.2959(3) 0.5645(2) 0.19904(8) 0.0521(7) Uani 1 1 d . . .

loop_
_atom_site_aniso_label
_atom_site_aniso_U_11
_atom_site_aniso_U_22
_atom_site_aniso_U_33
_atom_site_aniso_U_23
_atom_site_aniso_U_13
_atom_site_aniso_U_12
O11 0.0278(12) 0.0322(10) 0.0457(11) 0.0054(8) 0.0100(9) -0.0008(8)
O17 0.0442(14) 0.0488(12) 0.0549(13) 0.0009(9) 0.0212(11) -0.0041(10)
O18 0.0457(15) 0.0593(13) 0.0452(12) 0.0055(10) 0.0025(11) -0.0034(11)
C11 0.0279(19) 0.0321(14) 0.0415(15) 0.0024(12) 0.0095(14) -0.0043(12)
C12 0.0315(19) 0.0360(15) 0.0407(16) 0.0033(12) 0.0102(14) -0.0001(13)
C13 0.037(2) 0.0387(15) 0.0485(17) 0.0088(13) 0.0113(15) 0.0007(13)
C14 0.0234(19) 0.0475(17) 0.0411(16) 0.0044(13) 0.0062(14) 0.0009(13)
C15 0.033(2) 0.0552(18) 0.0462(18) 0.0150(15) 0.0095(16) 0.0000(15)
C16 0.036(2) 0.078(2) 0.0382(17) 0.0059(16) 0.0070(16) 0.0022(17)
C17 0.028(2) 0.063(2) 0.0396(17) -0.0067(14) 0.0038(15) 0.0022(15)
C18 0.0200(19) 0.0466(17) 0.0430(17) 0.0010(13) 0.0028(14) 0.0047(13)
C19 0.0203(19) 0.0429(16) 0.0365(15) 0.0028(12) 0.0061(14) 0.0012(13)
C110 0.033(2) 0.0322(15) 0.0379(15) -0.0002(12) 0.0048(14) 0.0004(13)
C111 0.033(2) 0.0414(16) 0.0438(17) 0.0054(13) 0.0087(15) -0.0018(14)
C112 0.035(2) 0.0483(18) 0.062(2) 0.0071(15) 0.0072(17) 0.0070(15)
C113 0.045(2) 0.0475(18) 0.067(2) 0.0134(15) 0.0019(18) 0.0034(16)
C114 0.046(2) 0.0477(18) 0.070(2) 0.0141(16) 0.0159(18) -0.0093(16)
C115 0.0271(19) 0.0438(17) 0.0570(18) 0.0059(14) 0.0085(15) -0.0046(14)
C116 0.035(2) 0.0365(15) 0.0461(17) -0.0022(12) 0.0132(15) -0.0026(13)
C117 0.054(3) 0.0384(17) 0.0353(16) -0.0046(13) 0.0056(17) -0.0031(16)
C118 0.080(3) 0.067(2) 0.0490(19) 0.0167(16) -0.0005(19) 0.0009(19)
O116 0.0668(19) 0.0531(14) 0.0797(17) -0.0137(12) -0.0033(15) 0.0134(12)
O117 0.0963(19) 0.0502(13) 0.0491(13) -0.0114(10) 0.0230(13) -0.0083(12)
N116 0.060(2) 0.0386(14) 0.0550(17) -0.0059(13) 0.0207(16) -0.0137(14)
O21 0.0284(13) 0.0562(11) 0.0315(10) -0.0056(8) 0.0080(10) -0.0014(9)
O27 0.0583(18) 0.0759(16) 0.0690(15) -0.0163(12) 0.0102(14) -0.0266(13)
O28 0.0490(15) 0.0578(12) 0.0567(13) -0.0162(10) 0.0137(11) 0.0051(11)
C21 0.0256(19) 0.0461(16) 0.0346(15) -0.0015(13) 0.0058(15) 0.0047(13)
C22 0.0320(19) 0.0407(15) 0.0396(15) 0.0002(12) 0.0122(14) 0.0025(13)
C23 0.048(2) 0.0527(17) 0.0345(16) -0.0003(13) 0.0099(15) 0.0057(15)
C24 0.030(2) 0.0417(16) 0.0374(16) -0.0055(12) 0.0036(14) 0.0049(13)
C25 0.041(2) 0.0525(18) 0.0435(17) -0.0081(14) 0.0029(16) 0.0075(15)
C26 0.041(2) 0.0436(18) 0.0587(19) -0.0142(15) 0.0003(17) 0.0039(14)
C27 0.040(2) 0.0355(17) 0.065(2) 0.0030(14) 0.0098(17) 0.0028(14)
C28 0.0280(19) 0.0465(17) 0.0423(16) 0.0022(14) 0.0078(14) 0.0041(14)
C29 0.0217(18) 0.0398(16) 0.0358(15) -0.0047(12) 0.0033(14) 0.0022(12)
C210 0.034(2) 0.0371(15) 0.0337(16) -0.0019(12) 0.0129(15) 0.0009(13)
C211 0.034(2) 0.0546(17) 0.0385(16) -0.0052(13) 0.0066(15) -0.0076(14)
C212 0.036(2) 0.072(2) 0.0451(18) 0.0013(16) 0.0140(17) -0.0069(16)
C213 0.039(2) 0.0641(19) 0.0335(16) -0.0019(14) 0.0130(16) -0.0009(15)
C214 0.035(2) 0.0477(17) 0.0374(16) -0.0026(13) 0.0013(15) -0.0025(14)
C215 0.026(2) 0.0468(16) 0.0393(16) -0.0037(13) 0.0091(15) -0.0023(14)
C216 0.036(2) 0.0419(16) 0.0494(17) 0.0019(14) 0.0144(15) -0.0024(14)
C217 0.046(3) 0.0410(17) 0.054(2) -0.0018(15) 0.0119(19) 0.0007(16)
C218 0.067(3) 0.071(2) 0.061(2) -0.0243(17) 0.0118(19) 0.0008(19)
O216 0.0731(18) 0.0490(13) 0.0869(16) 0.0189(12) 0.0112(14) 0.0056(13)
O217 0.0514(17) 0.0963(17) 0.0966(18) 0.0388(14) 0.0340(16) 0.0108(14)
N216 0.058(2) 0.0389(14) 0.0607(16) 0.0082(12) 0.0129(16) 0.0016(14)

loop_
_atom_type_symbol
_atom_type_description
_atom_type_scat_dispersion_real
_atom_type_scat_dispersion_imag
_atom_type_scat_source
C C 0.0181 0.0091 'International Tables Vol C Tables 4.2.6.8 and 6.1.1.4'
H H 0.0000 0.0000 'International Tables Vol C Tables 4.2.6.8 and 6.1.1.4'
N N 0.0311 0.0180 'International Tables Vol C Tables 4.2.6.8 and 6.1.1.4'
O O 0.0492 0.0322 'International Tables Vol C Tables 4.2.6.8 and 6.1.1.4'

loop_
_geom_angle_atom_site_label_1
_geom_angle_atom_site_label_2
_geom_angle_atom_site_label_3
_geom_angle_site_symmetry_1
_geom_angle_site_symmetry_2
_geom_angle_site_symmetry_3
_geom_angle
_geom_angle_publ_flag
C110 O11 C11 . . . 118.79(19) y
C117 O18 C118 . . . 115.4(2) y
O11 C11 C19 . . . 113.9(2) y
O11 C11 C12 . . . 109.27(17) y
C19 C11 C12 . . . 102.86(19) y
O11 C11 H11 . . . 110.2 ?
C19 C11 H11 . . . 110.2 ?
C12 C11 H11 . . . 110.2 ?
C116 C12 C11 . . . 112.0(2) y
C116 C12 C13 . . . 115.8(2) y
C11 C12 C13 . . . 103.69(17) y
C116 C12 H12 . . . 108.4 ?
C11 C12 H12 . . . 108.4 ?
C13 C12 H12 . . . 108.4 ?
C14 C13 C12 . . . 101.86(19) y
C14 C13 H13A . . . 111.4 ?
C12 C13 H13A . . . 111.4 ?
C14 C13 H13B . . . 111.4 ?
C12 C13 H13B . . . 111.4 ?
H13A C13 H13B . . . 109.3 ?
C15 C14 C19 . . . 120.1(2) y
C15 C14 C13 . . . 129.1(2) y
C19 C14 C13 . . . 110.8(2) y
C14 C15 C16 . . . 118.7(2) y
C14 C15 H15 . . . 120.6 ?
C16 C15 H15 . . . 120.6 ?
C17 C16 C15 . . . 121.0(2) y
C17 C16 H16 . . . 119.5 ?
C15 C16 H16 . . . 119.5 ?
C16 C17 C18 . . . 120.2(2) y
C16 C17 H17 . . . 119.9 ?
C18 C17 H17 . . . 119.9 ?
C19 C18 C17 . . . 118.5(2) y
C19 C18 H18 . . . 120.7 ?
C17 C18 H18 . . . 120.7 ?
C18 C19 C14 . . . 121.5(2) y
C18 C19 C11 . . . 129.3(2) y
C14 C19 C11 . . . 109.2(2) y
O11 C110 C111 . . . 125.2(2) y
O11 C110 C115 . . . 115.3(2) y
C111 C110 C115 . . . 119.5(2) y
C112 C111 C110 . . . 119.3(2) y
C112 C111 H111 . . . 120.3 ?
C110 C111 H111 . . . 120.3 ?
C113 C112 C111 . . . 121.5(3) y
C113 C112 H112 . . . 119.3 ?
C111 C112 H112 . . . 119.3 ?
C112 C113 C114 . . . 118.8(3) y
C112 C113 H113 . . . 120.6 ?
C114 C113 H113 . . . 120.6 ?
C115 C114 C113 . . . 120.7(2) y
C115 C114 H114 . . . 119.7 ?
C113 C114 H114 . . . 119.7 ?
C114 C115 C110 . . . 120.2(3) y
C114 C115 H115 . . . 119.9 ?
C110 C115 H115 . . . 119.9 ?
C12 C116 N116 . . . 112.4(2) y
C12 C116 C117 . . . 112.7(2) y
N116 C116 C117 . . . 104.73(19) y
C12 C116 H116 . . . 108.9 ?
N116 C116 H116 . . . 108.9 ?
C117 C116 H116 . . . 108.9 ?
O17 C117 O18 . . . 126.8(2) y
O17 C117 C116 . . . 123.4(3) y
O18 C117 C116 . . . 109.7(2) y
O18 C118 H11A . . . 109.5 ?
O18 C118 H11B . . . 109.5 ?
H11A C118 H11B . . . 109.5 ?
O18 C118 H11C . . . 109.5 ?
H11A C118 H11C . . . 109.5 ?
H11B C118 H11C . . . 109.5 ?
O116 N116 O117 . . . 125.3(2) y
O116 N116 C116 . . . 119.1(2) y
O117 N116 C116 . . . 115.6(3) y
C210 O21 C21 . . . 120.65(19) y
C217 O28 C218 . . . 117.3(2) y
O21 C21 C29 . . . 114.5(2) y
O21 C21 C22 . . . 108.3(2) y
C29 C21 C22 . . . 102.85(18) y
O21 C21 H21 . . . 110.3 ?
C29 C21 H21 . . . 110.3 ?
C22 C21 H21 . . . 110.3 ?
C216 C22 C23 . . . 113.9(2) y
C216 C22 C21 . . . 112.03(18) y
C23 C22 C21 . . . 105.1(2) y
C216 C22 H22 . . . 108.5 ?
C23 C22 H22 . . . 108.5 ?
C21 C22 H22 . . . 108.5 ?
C24 C23 C22 . . . 103.3(2) y
C24 C23 H23A . . . 111.1 ?
C22 C23 H23A . . . 111.1 ?
C24 C23 H23B . . . 111.1 ?
C22 C23 H23B . . . 111.1 ?
H23A C23 H23B . . . 109.1 ?
C29 C24 C25 . . . 120.2(2) y
C29 C24 C23 . . . 110.8(2) y
C25 C24 C23 . . . 128.9(2) y
C24 C25 C26 . . . 118.8(2) y
C24 C25 H25 . . . 120.6 ?
C26 C25 H25 . . . 120.6 ?
C27 C26 C25 . . . 120.2(2) y
C27 C26 H26 . . . 119.9 ?
C25 C26 H26 . . . 119.9 ?
C26 C27 C28 . . . 120.9(2) y
C26 C27 H27 . . . 119.5 ?
C28 C27 H27 . . . 119.5 ?
C27 C28 C29 . . . 118.7(2) y
C27 C28 H28 . . . 120.6 ?
C29 C28 H28 . . . 120.6 ?
C24 C29 C28 . . . 121.1(2) y
C24 C29 C21 . . . 110.3(2) y
C28 C29 C21 . . . 128.6(2) y
C215 C210 C211 . . . 121.3(2) y
C215 C210 O21 . . . 115.0(2) y
C211 C210 O21 . . . 123.7(3) y
C210 C211 C212 . . . 117.1(3) y
C210 C211 H211 . . . 121.4 ?
C212 C211 H211 . . . 121.4 ?
C213 C212 C211 . . . 122.5(3) y
C213 C212 H212 . . . 118.8 ?
C211 C212 H212 . . . 118.8 ?
C212 C213 C214 . . . 119.1(2) y
C212 C213 H213 . . . 120.4 ?
C214 C213 H213 . . . 120.4 ?
C215 C214 C213 . . . 119.1(3) y
C215 C214 H214 . . . 120.4 ?
C213 C214 H214 . . . 120.4 ?
C210 C215 C214 . . . 120.8(2) y
C210 C215 H215 . . . 119.6 ?
C214 C215 H215 . . . 119.6 ?
N216 C216 C22 . . . 111.53(19) y
N216 C216 C217 . . . 105.7(2) y
C22 C216 C217 . . . 113.0(2) y
N216 C216 H216 . . . 108.8 ?
C22 C216 H216 . . . 108.8 ?
C217 C216 H216 . . . 108.8 ?
O27 C217 O28 . . . 126.1(3) y
O27 C217 C216 . . . 125.7(2) y
O28 C217 C216 . . . 108.2(3) y
O28 C218 H21A . . . 109.5 ?
O28 C218 H21B . . . 109.5 ?
H21A C218 H21B . . . 109.5 ?
O28 C218 H21C . . . 109.5 ?
H21A C218 H21C . . . 109.5 ?
H21B C218 H21C . . . 109.5 ?
O216 N216 O217 . . . 123.9(2) y
O216 N216 C216 . . . 117.0(2) y
O217 N216 C216 . . . 119.1(2) y

loop_
_geom_bond_atom_site_label_1
_geom_bond_atom_site_label_2
_geom_bond_site_symmetry_1
_geom_bond_site_symmetry_2
_geom_bond_distance
_geom_bond_publ_flag
O11 C110 . . 1.375(3) y
O11 C11 . . 1.434(2) y
O17 C117 . . 1.195(3) y
O18 C117 . . 1.323(3) y
O18 C118 . . 1.465(3) y
C11 C19 . . 1.512(3) y
C11 C12 . . 1.535(3) y
C11 H11 . . 1 ?
C12 C116 . . 1.512(3) y
C12 C13 . . 1.549(3) y
C12 H12 . . 1 ?
C13 C14 . . 1.518(3) y
C13 H13a . . 0.99 ?
C13 H13b . . 0.99 ?
C14 C15 . . 1.385(3) y
C14 C19 . . 1.387(3) y
C15 C16 . . 1.387(3) y
C15 H15 . . 0.95 ?
C16 C17 . . 1.386(3) y
C16 H16 . . 0.95 ?
C17 C18 . . 1.393(3) y
C17 H17 . . 0.95 ?
C18 C19 . . 1.376(3) y
C18 H18 . . 0.95 ?
C110 C111 . . 1.388(3) y
C110 C115 . . 1.394(3) y
C111 C112 . . 1.381(3) y
C111 H111 . . 0.95 ?
C112 C113 . . 1.380(3) y
C112 H112 . . 0.95 ?
C113 C114 . . 1.384(4) y
C113 H113 . . 0.95 ?
C114 C115 . . 1.373(3) y
C114 H114 . . 0.95 ?
C115 H115 . . 0.95 ?
C116 N116 . . 1.524(3) y
C116 C117 . . 1.535(3) y
C116 H116 . . 1 ?
C118 H11a . . 0.98 ?
C118 H11b . . 0.98 ?
C118 H11c . . 0.98 ?
O116 N116 . . 1.221(3) y
O117 N116 . . 1.228(3) y
O21 C210 . . 1.397(2) y
O21 C21 . . 1.418(3) y
O27 C217 . . 1.185(3) y
O28 C217 . . 1.334(3) y
O28 C218 . . 1.453(3) y
C21 C29 . . 1.512(3) y
C21 C22 . . 1.547(3) y
C21 H21 . . 1 ?
C22 C216 . . 1.523(3) y
C22 C23 . . 1.531(3) y
C22 H22 . . 1 ?
C23 C24 . . 1.509(3) y
C23 H23a . . 0.99 ?
C23 H23b . . 0.99 ?
C24 C29 . . 1.380(3) y
C24 C25 . . 1.391(3) y
C25 C26 . . 1.395(3) y
C25 H25 . . 0.95 ?
C26 C27 . . 1.381(4) y
C26 H26 . . 0.95 ?
C27 C28 . . 1.383(3) y
C27 H27 . . 0.95 ?
C28 C29 . . 1.385(3) y
C28 H28 . . 0.95 ?
C210 C215 . . 1.361(4) y
C210 C211 . . 1.390(3) y
C211 C212 . . 1.395(3) y
C211 H211 . . 0.95 ?
C212 C213 . . 1.365(4) y
C212 H212 . . 0.95 ?
C213 C214 . . 1.396(3) y
C213 H213 . . 0.95 ?
C214 C215 . . 1.385(3) y
C214 H214 . . 0.95 ?
C215 H215 . . 0.95 ?
C216 N216 . . 1.511(3) y
C216 C217 . . 1.530(4) y
C216 H216 . . 1 ?
C218 H21a . . 0.98 ?
C218 H21b . . 0.98 ?
C218 H21c . . 0.98 ?
O216 N216 . . 1.207(3) y
O217 N216 . . 1.216(3) y

loop_
_geom_torsion_atom_site_label_1
_geom_torsion_atom_site_label_2
_geom_torsion_atom_site_label_3
_geom_torsion_atom_site_label_4
_geom_torsion_site_symmetry_1
_geom_torsion_site_symmetry_2
_geom_torsion_site_symmetry_3
_geom_torsion_site_symmetry_4
_geom_torsion
_geom_torsion_publ_flag
C110 O11 C11 C19 . . . . -95.0(3) y
C110 O11 C11 C12 . . . . 150.6(2) y
O11 C11 C12 C116 . . . . -80.2(3) y
C19 C11 C12 C116 . . . . 158.4(2) y
O11 C11 C12 C13 . . . . 154.3(2) y
C19 C11 C12 C13 . . . . 32.9(3) y
C116 C12 C13 C14 . . . . -154.3(2) y
C11 C12 C13 C14 . . . . -31.3(3) y
C12 C13 C14 C15 . . . . -161.0(3) y
C12 C13 C14 C19 . . . . 18.5(3) y
C19 C14 C15 C16 . . . . -0.9(4) y
C13 C14 C15 C16 . . . . 178.6(3) y
C14 C15 C16 C17 . . . . -0.4(4) y
C15 C16 C17 C18 . . . . 1.7(4) y
C16 C17 C18 C19 . . . . -1.8(4) y
C17 C18 C19 C14 . . . . 0.6(4) y
C17 C18 C19 C11 . . . . 179.2(3) y
C15 C14 C19 C18 . . . . 0.8(4) y
C13 C14 C19 C18 . . . . -178.8(2) y
C15 C14 C19 C11 . . . . -178.1(2) y
C13 C14 C19 C11 . . . . 2.3(3) y
O11 C11 C19 C18 . . . . 40.7(4) y
C12 C11 C19 C18 . . . . 158.8(3) y
O11 C11 C19 C14 . . . . -140.5(2) y
C12 C11 C19 C14 . . . . -22.4(3) y
C11 O11 C110 C111 . . . . 6.3(4) y
C11 O11 C110 C115 . . . . -172.6(2) y
O11 C110 C111 C112 . . . . -177.8(2) y
C115 C110 C111 C112 . . . . 1.1(4) y
C110 C111 C112 C113 . . . . -1.7(4) y
C111 C112 C113 C114 . . . . 1.5(4) y
C112 C113 C114 C115 . . . . -0.8(5) y
C113 C114 C115 C110 . . . . 0.2(4) y
O11 C110 C115 C114 . . . . 178.6(3) y
C111 C110 C115 C114 . . . . -0.4(4) y
C11 C12 C116 N116 . . . . 170.94(18) y
C13 C12 C116 N116 . . . . -70.5(3) y
C11 C12 C116 C117 . . . . 52.8(3) y
C13 C12 C116 C117 . . . . 171.4(2) y
C118 O18 C117 O17 . . . . 1.2(4) y
C118 O18 C117 C116 . . . . 178.6(2) y
C12 C116 C117 O17 . . . . 77.7(3) y
N116 C116 C117 O17 . . . . -44.8(3) y
C12 C116 C117 O18 . . . . -99.8(3) y
N116 C116 C117 O18 . . . . 137.7(2) y
C12 C116 N116 O116 . . . . 0.1(3) y
C117 C116 N116 O116 . . . . 122.8(3) y
C12 C116 N116 O117 . . . . 179.3(2) y
C117 C116 N116 O117 . . . . -57.9(3) y
C210 O21 C21 C29 . . . . 100.1(2) y
C210 O21 C21 C22 . . . . -145.79(19) y
O21 C21 C22 C216 . . . . 87.6(3) y
C29 C21 C22 C216 . . . . -150.8(2) y
O21 C21 C22 C23 . . . . -148.2(2) y
C29 C21 C22 C23 . . . . -26.6(3) y
C216 C22 C23 C24 . . . . 149.0(2) y
C21 C22 C23 C24 . . . . 26.0(3) y
C22 C23 C24 C29 . . . . -15.9(3) y
C22 C23 C24 C25 . . . . 165.1(3) y
C29 C24 C25 C26 . . . . -0.6(4) y
C23 C24 C25 C26 . . . . 178.3(3) y
C24 C25 C26 C27 . . . . 1.1(4) y
C25 C26 C27 C28 . . . . -0.9(5) y
C26 C27 C28 C29 . . . . 0.2(4) y
C25 C24 C29 C28 . . . . -0.1(4) y
C23 C24 C29 C28 . . . . -179.2(2) y
C25 C24 C29 C21 . . . . 177.9(2) y
C23 C24 C29 C21 . . . . -1.2(3) y
C27 C28 C29 C24 . . . . 0.3(4) y
C27 C28 C29 C21 . . . . -177.3(3) y
O21 C21 C29 C24 . . . . 134.8(2) y
C22 C21 C29 C24 . . . . 17.6(3) y
O21 C21 C29 C28 . . . . -47.4(3) y
C22 C21 C29 C28 . . . . -164.6(3) y
C21 O21 C210 C215 . . . . 171.4(2) y
C21 O21 C210 C211 . . . . -8.4(3) y
C215 C210 C211 C212 . . . . -1.3(4) y
O21 C210 C211 C212 . . . . 178.4(2) y
C210 C211 C212 C213 . . . . 0.9(4) y
C211 C212 C213 C214 . . . . 0.6(4) y
C212 C213 C214 C215 . . . . -1.6(4) y
C211 C210 C215 C214 . . . . 0.3(4) y
O21 C210 C215 C214 . . . . -179.5(2) y
C213 C214 C215 C210 . . . . 1.2(4) y
C23 C22 C216 N216 . . . . 67.5(3) y
C21 C22 C216 N216 . . . . -173.4(2) y
C23 C22 C216 C217 . . . . -173.6(2) y
C21 C22 C216 C217 . . . . -54.5(3) y
C218 O28 C217 O27 . . . . 0.6(4) y
C218 O28 C217 C216 . . . . 178.9(2) y
N216 C216 C217 O27 . . . . 34.5(4) y
C22 C216 C217 O27 . . . . -87.8(3) y
N216 C216 C217 O28 . . . . -143.7(2) y
C22 C216 C217 O28 . . . . 94.0(3) y
C22 C216 N216 O216 . . . . -149.7(3) y
C217 C216 N216 O216 . . . . 87.1(3) y
C22 C216 N216 O217 . . . . 32.2(4) y
C217 C216 N216 O217 . . . . -91.0(3) y
